data_4320141
loop_
_publ_author_name
'Craig Downie'
'Jiang-Gao Mao'
'Arnold M. Guloy'

_publ_section_title
;
 Synthesis and Structure of
 [K+-(2,2)diaza-[18]-crown-6][K3Ge9].2Ethylenediamine: Stabilization of
 the Two-Dimensional Layer 2\\infty[K3Ge91-]
;
_journal_name_full 'Inorganic Chemistry'
_journal_page_first 4721
_journal_page_last 4725
_journal_paper_doi 10.1021/ic001107q
_journal_volume 40
_journal_year 2001
_chemical_formula_sum 'C16 H42 Ge9 K4 N6 O4'
_chemical_formula_weight 1192.27
_chemical_name_systematic
; 
 ? 
;
_space_group_IT_number 11
_symmetry_cell_setting monoclinic
_symmetry_space_group_name_Hall '-P 2yb'
_symmetry_space_group_name_H-M 'P 1 21/m 1'
_atom_sites_solution_hydrogens geom
_atom_sites_solution_primary direct
_atom_sites_solution_secondary difmap
_audit_creation_method SHELXL
_cell_angle_alpha 90.00
_cell_angle_beta 114.7380(10)
_cell_angle_gamma 90.00
_cell_formula_units_Z 2
_cell_length_a 10.7398(9)
_cell_length_b 15.8121(13)
_cell_length_c 12.3259(10)
_cell_measurement_temperature 293(2)
_cell_volume 1901.1(3)
_computing_structure_refinement 'SHELXL-93 (Sheldrick, 1993)'
_computing_structure_solution 'SHELXS-86 (Sheldrick, 1990)'
_diffrn_ambient_temperature 293(2)
_diffrn_radiation_monochromator graphite
_diffrn_radiation_source 'fine-focus sealed tube'
_diffrn_radiation_type MoK\a
_diffrn_radiation_wavelength 0.71073
_diffrn_reflns_av_R_equivalents 0.0320
_diffrn_reflns_av_sigmaI/netI 0.0265
_diffrn_reflns_limit_h_max 10
_diffrn_reflns_limit_h_min -13
_diffrn_reflns_limit_k_max 19
_diffrn_reflns_limit_k_min -19
_diffrn_reflns_limit_l_max 15
_diffrn_reflns_limit_l_min -15
_diffrn_reflns_number 10813
_diffrn_reflns_theta_max 26.04
_diffrn_reflns_theta_min 1.82
_exptl_absorpt_coefficient_mu 7.478
_exptl_crystal_density_diffrn 2.083
_exptl_crystal_F_000 1152
_refine_diff_density_max 0.880
_refine_diff_density_min -0.648
_refine_diff_density_rms 0.119
_refine_ls_extinction_method none
_refine_ls_goodness_of_fit_all 1.024
_refine_ls_goodness_of_fit_obs 1.053
_refine_ls_matrix_type full
_refine_ls_number_parameters 184
_refine_ls_number_reflns 3888
_refine_ls_number_restraints 0
_refine_ls_restrained_S_all 1.027
_refine_ls_restrained_S_obs 1.053
_refine_ls_R_factor_all 0.0410
_refine_ls_R_factor_obs 0.0318
_refine_ls_shift/esd_max 0.001
_refine_ls_shift/esd_mean 0.000
_refine_ls_structure_factor_coef Fsqd
_refine_ls_weighting_details 'w=1/[\s^2^(Fo^2^)+(0.0597P)^2^+0.5836P] where P=(Fo^2^+2Fc^2^)/3'
_refine_ls_weighting_scheme calc
_refine_ls_wR_factor_all 0.0898
_refine_ls_wR_factor_obs 0.0842
_reflns_number_observed 3279
_reflns_number_total 3889
_reflns_observed_criterion >2sigma(I)
_cod_data_source_file ic001107q.cif
_cod_data_source_block IC001107Q
_cod_depositor_comments
;
The following automatic conversions were performed:

'_refine_ls_weighting_scheme' value 'calc
w=1/[\s^2^(Fo^2^)+(0.0597P)^2^+0.5836P] where P=(Fo^2^+2Fc^2^)/3' was
changed to 'calc'. New tag '_refine_ls_weighting_details' was
created. The value of the new tag was set to
'w=1/[\s^2^(Fo^2^)+(0.0597P)^2^+0.5836P] where P=(Fo^2^+2Fc^2^)/3'.

Automatic conversion script
Id: cif_fix_values 3143 2015-03-26 13:38:13Z robertas 
;
_cod_original_sg_symbol_H-M 'P 1 21/c 1'
_cod_database_code 4320141

loop_
_symmetry_equiv_pos_as_xyz
'x, y, z'
'-x, y+1/2, -z'
'-x, -y, -z'
'x, -y-1/2, z'

loop_
_atom_site_aniso_label
_atom_site_aniso_U_11
_atom_site_aniso_U_22
_atom_site_aniso_U_33
_atom_site_aniso_U_23
_atom_site_aniso_U_13
_atom_site_aniso_U_12
K1 0.0272(6) 0.0306(6) 0.0399(7) 0.000 0.0168(5) 0.000
K2 0.0471(5) 0.0228(4) 0.0375(5) -0.0013(3) 0.0228(4) -0.0025(3)
K3 0.0346(7) 0.0856(12) 0.0499(9) 0.000 0.0157(7) 0.000
Ge1 0.0509(4) 0.0435(4) 0.0197(3) 0.000 0.0115(3) 0.000
Ge2 0.0480(3) 0.0348(2) 0.0350(2) -0.0066(2) 0.0267(2) 0.0034(2)
Ge3 0.0336(2) 0.0268(2) 0.0292(2) -0.00436(15) 0.0127(2) -0.0064(2)
Ge4 0.0270(3) 0.0364(3) 0.0468(4) 0.000 0.0194(3) 0.000
Ge5 0.0314(2) 0.0267(2) 0.0298(2) 0.00522(15) 0.0144(2) 0.0050(2)
Ge6 0.0370(3) 0.0206(3) 0.0284(3) 0.000 0.0213(2) 0.000
N1 0.034(3) 0.056(3) 0.035(3) 0.000 0.021(2) 0.000
N2 0.025(2) 0.086(4) 0.036(3) 0.000 0.013(2) 0.000
O1 0.059(2) 0.0329(15) 0.030(2) 0.0038(12) 0.0158(14) -0.0073(13)
O2 0.054(2) 0.047(2) 0.040(2) -0.0125(14) 0.0086(14) 0.018(2)
C1 0.040(2) 0.082(4) 0.041(3) -0.010(2) 0.024(2) -0.021(2)
C2 0.073(3) 0.063(3) 0.036(2) 0.000(2) 0.028(2) -0.034(3)
C3 0.097(4) 0.026(2) 0.042(3) 0.007(2) 0.010(3) 0.002(2)
C4 0.078(4) 0.029(2) 0.047(3) -0.009(2) -0.001(3) 0.022(2)
C5 0.046(3) 0.099(4) 0.040(3) -0.022(3) 0.005(2) 0.040(3)
C6 0.028(2) 0.128(5) 0.046(3) -0.020(3) 0.010(2) 0.019(3)
N3 0.071(3) 0.095(4) 0.085(4) -0.035(3) 0.049(3) -0.034(3)
C7 0.048(3) 0.043(3) 0.073(3) 0.001(2) 0.035(3) 0.002(2)

loop_
_atom_site_label
_atom_site_type_symbol
_atom_site_fract_x
_atom_site_fract_y
_atom_site_fract_z
_atom_site_U_iso_or_equiv
_atom_site_thermal_displace_type
_atom_site_occupancy
_atom_site_calc_flag
_atom_site_refinement_flags
_atom_site_disorder_group
K1 K 0.72794(12) 0.2500 0.83180(11) 0.0316(3) Uani 1 d S .
K2 K 0.43388(9) 0.05393(5) 0.61820(8) 0.0341(2) Uani 1 d . .
K3 K 0.14085(15) 0.2500 0.45152(14) 0.0574(4) Uani 1 d S .
Ge1 Ge 0.43419(7) 0.2500 0.18645(5) 0.0392(2) Uani 1 d S .
Ge2 Ge 0.64894(5) 0.15802(3) 0.30433(4) 0.03611(13) Uani 1 d . .
Ge3 Ge 0.42349(4) 0.15519(2) 0.35189(4) 0.03000(12) Uani 1 d . .
Ge4 Ge 0.82192(6) 0.2500 0.47691(6) 0.0354(2) Uani 1 d S .
Ge5 Ge 0.66993(4) 0.14344(2) 0.52361(3) 0.02879(12) Uani 1 d . .
Ge6 Ge 0.49481(6) 0.2500 0.53799(5) 0.02610(14) Uani 1 d S .
N1 N 0.5249(5) 0.2500 0.9277(4) 0.0392(11) Uani 1 d S .
N2 N 0.9831(5) 0.2500 0.8219(5) 0.0489(14) Uani 1 d S .
O1 O 0.6165(3) 0.0887(2) 0.8663(2) 0.0414(7) Uani 1 d . .
O2 O 0.8900(3) 0.0935(2) 0.8862(3) 0.0505(8) Uani 1 d . .
C1 C 0.4418(5) 0.1736(3) 0.8846(4) 0.0516(12) Uani 1 d . .
H1A H 0.3974(5) 0.1748(3) 0.7980(4) 0.062 Uiso 1 calc R .
H1B H 0.3707(5) 0.1731(3) 0.9137(4) 0.062 Uiso 1 calc R .
C2 C 0.5231(5) 0.0959(3) 0.9234(4) 0.0556(13) Uani 1 d . .
H2A H 0.5749(5) 0.0967(3) 1.0095(4) 0.067 Uiso 1 calc R .
H2B H 0.4625(5) 0.0472(3) 0.9028(4) 0.067 Uiso 1 calc R .
C3 C 0.7111(6) 0.0216(3) 0.9151(4) 0.0612(15) Uani 1 d . .
H3A H 0.6620(6) -0.0316(3) 0.9027(4) 0.073 Uiso 1 calc R .
H3B H 0.7620(6) 0.0300(3) 1.0004(4) 0.073 Uiso 1 calc R .
C4 C 0.8083(6) 0.0185(3) 0.8564(4) 0.0605(15) Uani 1 d . .
H4A H 0.8668(6) -0.0309(3) 0.8836(4) 0.073 Uiso 1 calc R .
H4B H 0.7573(6) 0.0146(3) 0.7704(4) 0.073 Uiso 1 calc R .
C5 C 0.9798(5) 0.0953(4) 0.8279(4) 0.066(2) Uani 1 d . .
H5A H 0.9266(5) 0.0943(4) 0.7420(4) 0.079 Uiso 1 calc R .
H5B H 1.0382(5) 0.0456(4) 0.8501(4) 0.079 Uiso 1 calc R .
C6 C 1.0660(5) 0.1732(4) 0.8625(5) 0.069(2) Uani 1 d . .
H6A H 1.1162(5) 0.1750(4) 0.9487(5) 0.083 Uiso 1 calc R .
H6B H 1.1323(5) 0.1713(4) 0.8280(5) 0.083 Uiso 1 calc R .
N3 N 0.1459(5) 0.0689(3) 0.6037(5) 0.078(2) Uani 1 d . .
C7 C 0.0530(5) 0.0299(3) 0.4949(5) 0.0512(12) Uani 1 d . .
H7A H 0.1064(5) -0.0013(3) 0.4615(5) 0.061 Uiso 1 calc R .
H7B H 0.0047(5) 0.0743(3) 0.4386(5) 0.061 Uiso 1 calc R .
N4 N -0.0289(11) 0.1554(5) 0.2409(8) 0.063(2) Uiso 0.567(7) d P 1
C8 C -0.0853(12) 0.2077(7) 0.1407(10) 0.069(2) Uiso 0.567(7) d P 1
N4' N 0.0454(14) 0.1608(7) 0.2459(10) 0.063(2) Uiso 0.433(7) d P 2
C8' C -0.0006(16) 0.2098(8) 0.1458(13) 0.069(2) Uiso 0.433(7) d P 2

loop_
_atom_type_symbol
_atom_type_description
_atom_type_scat_dispersion_real
_atom_type_scat_dispersion_imag
_atom_type_scat_source
C C 0.0033 0.0016 'International Tables Vol C Tables 4.2.6.8 and 6.1.1.4'
H H 0.0000 0.0000 'International Tables Vol C Tables 4.2.6.8 and 6.1.1.4'
N N 0.0061 0.0033 'International Tables Vol C Tables 4.2.6.8 and 6.1.1.4'
O O 0.0106 0.0060 'International Tables Vol C Tables 4.2.6.8 and 6.1.1.4'
K K 0.2009 0.2494 'International Tables Vol C Tables 4.2.6.8 and 6.1.1.4'
Ge Ge 0.1547 1.8001 'International Tables Vol C Tables 4.2.6.8 and 6.1.1.4'

loop_
_geom_angle_atom_site_label_1
_geom_angle_atom_site_label_2
_geom_angle_atom_site_label_3
_geom_angle
_geom_angle_site_symmetry_1
_geom_angle_site_symmetry_3
_geom_angle_publ_flag
N2 K1 N1 160.4(2) . . ?
N2 K1 O1 118.37(6) . . ?
N1 K1 O1 60.94(6) . . ?
N2 K1 O1 118.37(7) . 4_565 ?
N1 K1 O1 60.94(6) . 4_565 ?
O1 K1 O1 121.51(12) . 4_565 ?
N2 K1 O2 60.76(8) . 4_565 ?
N1 K1 O2 112.59(8) . 4_565 ?
O1 K1 O2 160.33(9) . 4_565 ?
O1 K1 O2 58.08(9) 4_565 4_565 ?
N2 K1 O2 60.76(8) . . ?
N1 K1 O2 112.59(8) . . ?
O1 K1 O2 58.08(9) . . ?
O1 K1 O2 160.33(9) 4_565 . ?
O2 K1 O2 114.84(14) 4_565 . ?
N2 K1 Ge6 104.45(11) . . ?
N1 K1 Ge6 95.14(10) . . ?
O1 K1 Ge6 89.49(6) . . ?
O1 K1 Ge6 89.49(6) 4_565 . ?
O2 K1 Ge6 109.97(6) 4_565 . ?
O2 K1 Ge6 109.97(6) . . ?
N2 K1 Ge5 73.83(10) . . ?
N1 K1 Ge5 123.44(9) . . ?
O1 K1 Ge5 81.87(6) . . ?
O1 K1 Ge5 126.96(6) 4_565 . ?
O2 K1 Ge5 114.69(7) 4_565 . ?
O2 K1 Ge5 72.58(6) . . ?
Ge6 K1 Ge5 40.16(2) . . ?
N2 K1 Ge5 73.83(10) . 4_565 ?
N1 K1 Ge5 123.44(9) . 4_565 ?
O1 K1 Ge5 126.96(6) . 4_565 ?
O1 K1 Ge5 81.87(6) 4_565 4_565 ?
O2 K1 Ge5 72.58(6) 4_565 4_565 ?
O2 K1 Ge5 114.69(7) . 4_565 ?
Ge6 K1 Ge5 40.16(2) . 4_565 ?
Ge5 K1 Ge5 50.37(2) . 4_565 ?
N2 K1 K2 116.31(7) . . ?
N1 K1 K2 76.69(7) . . ?
O1 K1 K2 40.63(6) . . ?
O1 K1 K2 117.67(7) 4_565 . ?
O2 K1 K2 159.04(7) 4_565 . ?
O2 K1 K2 75.67(6) . . ?
Ge6 K1 K2 49.34(2) . . ?
Ge5 K1 K2 49.01(2) . . ?
Ge5 K1 K2 86.60(3) 4_565 . ?
N2 K1 K2 116.31(7) . 4_565 ?
N1 K1 K2 76.69(7) . 4_565 ?
O1 K1 K2 117.67(7) . 4_565 ?
O1 K1 K2 40.63(6) 4_565 4_565 ?
O2 K1 K2 75.67(6) 4_565 4_565 ?
O2 K1 K2 159.04(7) . 4_565 ?
Ge6 K1 K2 49.34(2) . 4_565 ?
Ge5 K1 K2 86.60(3) . 4_565 ?
Ge5 K1 K2 49.01(2) 4_565 4_565 ?
K2 K1 K2 89.02(3) . 4_565 ?
O1 K2 N3 105.63(11) . . ?
O1 K2 Ge6 90.35(6) . . ?
N3 K2 Ge6 103.14(11) . . ?
O1 K2 Ge5 90.57(6) . . ?
N3 K2 Ge5 144.25(11) . . ?
Ge6 K2 Ge5 43.976(14) . . ?
O1 K2 Ge5 128.51(6) . 3_656 ?
N3 K2 Ge5 86.37(9) . 3_656 ?
Ge6 K2 Ge5 136.31(3) . 3_656 ?
Ge5 K2 Ge5 108.41(2) . 3_656 ?
O1 K2 C2 23.57(10) . . ?
N3 K2 C2 82.17(13) . . ?
Ge6 K2 C2 97.99(8) . . ?
Ge5 K2 C2 111.52(8) . . ?
Ge5 K2 C2 125.65(8) 3_656 . ?
O1 K2 Ge3 89.73(6) . 3_656 ?
N3 K2 Ge3 117.26(10) . 3_656 ?
Ge6 K2 Ge3 137.94(3) . 3_656 ?
Ge5 K2 Ge3 93.96(2) . 3_656 ?
Ge5 K2 Ge3 43.055(13) 3_656 3_656 ?
C2 K2 Ge3 98.58(9) . 3_656 ?
O1 K2 Ge3 128.44(6) . . ?
N3 K2 Ge3 105.60(11) . . ?
Ge6 K2 Ge3 42.942(14) . . ?
Ge5 K2 Ge3 43.078(13) . . ?
Ge5 K2 Ge3 93.37(2) 3_656 . ?
C2 K2 Ge3 140.87(8) . . ?
Ge3 K2 Ge3 110.52(2) 3_656 . ?
O1 K2 Ge2 91.67(6) . 3_656 ?
N3 K2 Ge2 74.70(11) . 3_656 ?
Ge6 K2 Ge2 177.38(3) . 3_656 ?
Ge5 K2 Ge2 137.64(3) . 3_656 ?
Ge5 K2 Ge2 42.607(13) 3_656 3_656 ?
C2 K2 Ge2 83.25(8) . 3_656 ?
Ge3 K2 Ge2 43.774(13) 3_656 3_656 ?
Ge3 K2 Ge2 135.88(3) . 3_656 ?
O1 K2 K2 122.84(7) . 3_656 ?
N3 K2 K2 129.60(10) . 3_656 ?
Ge6 K2 K2 90.38(3) . 3_656 ?
Ge5 K2 K2 54.44(2) . 3_656 ?
Ge5 K2 K2 53.97(2) 3_656 3_656 ?
C2 K2 K2 144.34(10) . 3_656 ?
Ge3 K2 K2 55.42(2) 3_656 3_656 ?
Ge3 K2 K2 55.10(2) . 3_656 ?
Ge2 K2 K2 89.93(3) 3_656 3_656 ?
O1 K2 K3 113.82(6) . . ?
N3 K2 K3 52.27(11) . . ?
Ge6 K2 K3 52.58(2) . . ?
Ge5 K2 K3 92.11(3) . . ?
Ge5 K2 K3 112.77(3) 3_656 . ?
C2 K2 K3 101.09(10) . . ?
Ge3 K2 K3 155.61(3) 3_656 . ?
Ge3 K2 K3 60.39(3) . . ?
Ge2 K2 K3 124.95(3) 3_656 . ?
K2 K2 K3 111.30(4) 3_656 . ?
O1 K2 K1 40.80(6) . . ?
N3 K2 K1 115.92(9) . . ?
Ge6 K2 K1 50.02(2) . . ?
Ge5 K2 K1 58.59(2) . . ?
Ge5 K2 K1 156.27(3) 3_656 . ?
C2 K2 K1 55.03(7) . . ?
Ge3 K2 K1 114.58(3) 3_656 . ?
Ge3 K2 K1 88.46(2) . . ?
Ge2 K2 K1 132.17(3) 3_656 . ?
K2 K2 K1 109.91(3) 3_656 . ?
K3 K2 K1 88.65(2) . . ?
N4' K3 N4' 63.0(5) . 4_565 ?
N4 K3 N4 62.4(3) . 4_565 ?
N4' K3 N3 150.1(3) . 4_565 ?
N4' K3 N3 89.4(3) 4_565 4_565 ?
N4 K3 N3 142.0(2) . 4_565 ?
N4 K3 N3 85.3(2) 4_565 4_565 ?
N4' K3 N3 89.4(3) . . ?
N4' K3 N3 150.1(3) 4_565 . ?
N4 K3 N3 85.3(2) . . ?
N4 K3 N3 142.0(2) 4_565 . ?
N3 K3 N3 114.2(2) 4_565 . ?
N4' K3 C8' 21.0(3) . . ?
N4' K3 C8' 42.0(3) 4_565 . ?
N3 K3 C8' 130.4(2) 4_565 . ?
N3 K3 C8' 109.9(2) . . ?
N4' K3 C8' 42.0(3) . 4_565 ?
N4' K3 C8' 21.0(3) 4_565 4_565 ?
N3 K3 C8' 109.9(2) 4_565 4_565 ?
N3 K3 C8' 130.4(2) . 4_565 ?
C8' K3 C8' 21.0(4) . 4_565 ?
N4' K3 Ge6 102.9(3) . . ?
N4' K3 Ge6 102.9(3) 4_565 . ?
N4 K3 Ge6 118.1(2) . . ?
N4 K3 Ge6 118.1(2) 4_565 . ?
N3 K3 Ge6 93.87(9) 4_565 . ?
N3 K3 Ge6 93.87(9) . . ?
C8' K3 Ge6 104.9(3) . . ?
C8' K3 Ge6 104.9(3) 4_565 . ?
N4' K3 Ge4 94.7(3) . 1_455 ?
N4' K3 Ge4 94.7(3) 4_565 1_455 ?
N4 K3 Ge4 79.1(2) . 1_455 ?
N4 K3 Ge4 79.1(2) 4_565 1_455 ?
N3 K3 Ge4 75.32(8) 4_565 1_455 ?
N3 K3 Ge4 75.32(8) . 1_455 ?
C8' K3 Ge4 95.5(3) . 1_455 ?
C8' K3 Ge4 95.5(3) 4_565 1_455 ?
Ge6 K3 Ge4 159.34(5) . 1_455 ?
N4' K3 K2 138.0(3) . 4_565 ?
N4' K3 K2 89.2(3) 4_565 4_565 ?
N4 K3 K2 150.1(2) . 4_565 ?
N4 K3 K2 96.7(2) 4_565 4_565 ?
N3 K3 K2 44.67(8) 4_565 4_565 ?
N3 K3 K2 120.31(9) . 4_565 ?
C8' K3 K2 123.5(2) . 4_565 ?
C8' K3 K2 106.7(2) 4_565 4_565 ?
Ge6 K3 K2 50.64(2) . 4_565 ?
Ge4 K3 K2 119.86(3) 1_455 4_565 ?
N4' K3 K2 89.2(3) . . ?
N4' K3 K2 138.0(3) 4_565 . ?
N4 K3 K2 96.7(2) . . ?
N4 K3 K2 150.1(2) 4_565 . ?
N3 K3 K2 120.31(9) 4_565 . ?
N3 K3 K2 44.67(8) . . ?
C8' K3 K2 106.7(2) . . ?
C8' K3 K2 123.5(2) 4_565 . ?
Ge6 K3 K2 50.64(2) . . ?
Ge4 K3 K2 119.86(3) 1_455 . ?
K2 K3 K2 92.81(4) 4_565 . ?
Ge3 Ge1 Ge3 71.31(2) 4_565 . ?
Ge3 Ge1 Ge2 63.50(2) 4_565 4_565 ?
Ge3 Ge1 Ge2 101.93(2) . 4_565 ?
Ge3 Ge1 Ge2 101.93(2) 4_565 . ?
Ge3 Ge1 Ge2 63.50(2) . . ?
Ge2 Ge1 Ge2 68.13(3) 4_565 . ?
Ge1 Ge2 Ge4 107.89(2) . . ?
Ge1 Ge2 Ge5 107.37(2) . . ?
Ge4 Ge2 Ge5 58.93(2) . . ?
Ge1 Ge2 Ge3 57.81(2) . . ?
Ge4 Ge2 Ge3 103.19(2) . . ?
Ge5 Ge2 Ge3 58.501(14) . . ?
Ge1 Ge2 Ge2 55.934(13) . 4_565 ?
Ge4 Ge2 Ge2 56.056(13) . 4_565 ?
Ge5 Ge2 Ge2 95.035(12) . 4_565 ?
Ge3 Ge2 Ge2 90.945(11) . 4_565 ?
Ge1 Ge2 K2 113.53(2) . 3_656 ?
Ge4 Ge2 K2 117.52(2) . 3_656 ?
Ge5 Ge2 K2 65.21(2) . 3_656 ?
Ge3 Ge2 K2 66.23(2) . 3_656 ?
Ge2 Ge2 K2 155.127(14) 4_565 3_656 ?
Ge1 Ge3 Ge6 105.76(2) . . ?
Ge1 Ge3 Ge5 108.51(2) . . ?
Ge6 Ge3 Ge5 59.79(2) . . ?
Ge1 Ge3 Ge2 58.69(2) . . ?
Ge6 Ge3 Ge2 102.87(2) . . ?
Ge5 Ge3 Ge2 58.97(2) . . ?
Ge1 Ge3 K2 117.30(2) . 3_656 ?
Ge6 Ge3 K2 119.26(2) . 3_656 ?
Ge5 Ge3 K2 66.94(2) . 3_656 ?
Ge2 Ge3 K2 70.00(2) . 3_656 ?
Ge1 Ge3 K2 169.85(2) . . ?
Ge6 Ge3 K2 64.14(2) . . ?
Ge5 Ge3 K2 66.22(2) . . ?
Ge2 Ge3 K2 120.77(2) . . ?
K2 Ge3 K2 69.48(2) 3_656 . ?
Ge5 Ge4 Ge5 81.81(2) . 4_565 ?
Ge5 Ge4 Ge2 60.96(2) . . ?
Ge5 Ge4 Ge2 104.24(2) 4_565 . ?
Ge5 Ge4 Ge2 104.24(2) . 4_565 ?
Ge5 Ge4 Ge2 60.96(2) 4_565 4_565 ?
Ge2 Ge4 Ge2 67.89(3) . 4_565 ?
Ge5 Ge4 K3 137.890(14) . 1_655 ?
Ge5 Ge4 K3 137.890(14) 4_565 1_655 ?
Ge2 Ge4 K3 108.13(3) . 1_655 ?
Ge2 Ge4 K3 108.13(3) 4_565 1_655 ?
Ge4 Ge5 Ge6 97.84(2) . . ?
Ge4 Ge5 Ge3 107.13(2) . . ?
Ge6 Ge5 Ge3 59.34(2) . . ?
Ge4 Ge5 Ge2 60.11(2) . . ?
Ge6 Ge5 Ge2 105.17(2) . . ?
Ge3 Ge5 Ge2 62.53(2) . . ?
Ge4 Ge5 K2 162.65(2) . . ?
Ge6 Ge5 K2 65.91(2) . . ?
Ge3 Ge5 K2 70.70(2) . . ?
Ge2 Ge5 K2 128.00(2) . . ?
Ge4 Ge5 K2 124.60(2) . 3_656 ?
Ge6 Ge5 K2 121.54(2) . 3_656 ?
Ge3 Ge5 K2 70.01(2) . 3_656 ?
Ge2 Ge5 K2 72.19(2) . 3_656 ?
K2 Ge5 K2 71.59(2) . 3_656 ?
Ge4 Ge5 K1 94.37(2) . . ?
Ge6 Ge5 K1 58.93(2) . . ?
Ge3 Ge5 K1 116.50(2) . . ?
Ge2 Ge5 K1 149.45(2) . . ?
K2 Ge5 K1 72.41(2) . . ?
K2 Ge5 K1 138.00(2) 3_656 . ?
Ge3 Ge6 Ge3 71.25(2) . 4_565 ?
Ge3 Ge6 Ge5 105.79(2) . 4_565 ?
Ge3 Ge6 Ge5 60.87(2) 4_565 4_565 ?
Ge3 Ge6 Ge5 60.87(2) . . ?
Ge3 Ge6 Ge5 105.79(2) 4_565 . ?
Ge5 Ge6 Ge5 81.32(2) 4_565 . ?
Ge3 Ge6 K2 140.23(2) . 4_565 ?
Ge3 Ge6 K2 72.92(2) 4_565 4_565 ?
Ge5 Ge6 K2 70.11(2) 4_565 4_565 ?
Ge5 Ge6 K2 148.01(3) . 4_565 ?
Ge3 Ge6 K2 72.92(2) . . ?
Ge3 Ge6 K2 140.23(2) 4_565 . ?
Ge5 Ge6 K2 148.01(3) 4_565 . ?
Ge5 Ge6 K2 70.11(2) . . ?
K2 Ge6 K2 131.54(3) 4_565 . ?
Ge3 Ge6 K1 138.89(2) . . ?
Ge3 Ge6 K1 138.89(2) 4_565 . ?
Ge5 Ge6 K1 80.91(2) 4_565 . ?
Ge5 Ge6 K1 80.91(2) . . ?
K2 Ge6 K1 80.65(2) 4_565 . ?
K2 Ge6 K1 80.65(2) . . ?
Ge3 Ge6 K3 81.26(3) . . ?
Ge3 Ge6 K3 81.26(3) 4_565 . ?
Ge5 Ge6 K3 135.16(2) 4_565 . ?
Ge5 Ge6 K3 135.16(2) . . ?
K2 Ge6 K3 76.78(2) 4_565 . ?
K2 Ge6 K3 76.78(2) . . ?
K1 Ge6 K3 122.81(3) . . ?
C1 N1 C1 111.3(5) . 4_565 ?
C1 N1 K1 107.6(2) . . ?
C1 N1 K1 107.6(2) 4_565 . ?
C6 N2 C6 112.0(6) 4_565 . ?
C6 N2 K1 116.9(3) 4_565 . ?
C6 N2 K1 116.9(3) . . ?
C3 O1 C2 111.7(4) . . ?
C3 O1 K2 110.6(3) . . ?
C2 O1 K2 103.0(3) . . ?
C3 O1 K1 116.8(3) . . ?
C2 O1 K1 114.3(2) . . ?
K2 O1 K1 98.57(8) . . ?
C5 O2 C4 111.1(4) . . ?
C5 O2 K1 109.3(3) . . ?
C4 O2 K1 113.5(3) . . ?
N1 C1 C2 112.6(4) . . ?
O1 C2 C1 110.2(3) . . ?
O1 C2 K2 53.4(2) . . ?
C1 C2 K2 87.2(3) . . ?
O1 C3 C4 109.9(4) . . ?
O2 C4 C3 109.0(4) . . ?
O2 C5 C6 110.0(4) . . ?
N2 C6 C5 111.8(4) . . ?
C7 N3 K2 108.4(3) . . ?
C7 N3 K3 90.1(3) . . ?
K2 N3 K3 83.06(11) . . ?
N3 C7 C7 116.2(5) . 3_556 ?
C8 N4 K3 111.4(6) . . ?
C8 C8 N4 126.3(6) 4_565 . ?
C8' N4' K3 113.9(8) . . ?
C8' C8' N4' 124.6(7) 4_565 . ?
C8' C8' K3 79.5(2) 4_565 . ?
N4' C8' K3 45.1(6) . . ?

loop_
_geom_bond_atom_site_label_1
_geom_bond_atom_site_label_2
_geom_bond_distance
_geom_bond_site_symmetry_2
_geom_bond_publ_flag
K1 N2 2.793(5) . ?
K1 N1 2.882(4) . ?
K1 O1 2.923(3) . ?
K1 O1 2.923(3) 4_565 ?
K1 O2 2.938(3) 4_565 ?
K1 O2 2.938(3) . ?
K1 Ge6 3.4345(14) . ?
K1 Ge5 3.9594(12) . ?
K1 Ge5 3.9594(12) 4_565 ?
K1 K2 4.4225(12) . ?
K1 K2 4.4225(12) 4_565 ?
K2 O1 2.912(3) . ?
K2 N3 3.032(5) . ?
K2 Ge6 3.3998(8) . ?
K2 Ge5 3.5019(9) . ?
K2 Ge5 3.5224(9) 3_656 ?
K2 C2 3.535(5) . ?
K2 Ge3 3.5977(9) 3_656 ?
K2 Ge3 3.6117(9) . ?
K2 Ge2 3.6941(9) 3_656 ?
K2 K2 4.108(2) 3_656 ?
K2 K3 4.2808(13) . ?
K3 N4' 2.699(11) . ?
K3 N4' 2.699(11) 4_565 ?
K3 N4 2.888(9) . ?
K3 N4 2.888(9) 4_565 ?
K3 N3 3.411(6) 4_565 ?
K3 N3 3.411(6) . ?
K3 C8' 3.482(14) . ?
K3 C8' 3.482(14) 4_565 ?
K3 Ge6 3.492(2) . ?
K3 Ge4 3.568(2) 1_455 ?
K3 K2 4.2808(13) 4_565 ?
Ge1 Ge3 2.5720(6) 4_565 ?
Ge1 Ge3 2.5720(6) . ?
Ge1 Ge2 2.5964(7) 4_565 ?
Ge1 Ge2 2.5964(7) . ?
Ge2 Ge4 2.6046(7) . ?
Ge2 Ge5 2.6267(6) . ?
Ge2 Ge3 2.7197(6) . ?
Ge2 Ge2 2.9087(9) 4_565 ?
Ge2 K2 3.6941(9) 3_656 ?
Ge3 Ge6 2.5740(6) . ?
Ge3 Ge5 2.6136(6) . ?
Ge3 K2 3.5977(9) 3_656 ?
Ge4 Ge5 2.5731(6) . ?
Ge4 Ge5 2.5731(6) 4_565 ?
Ge4 Ge2 2.6046(7) 4_565 ?
Ge4 K3 3.568(2) 1_655 ?
Ge5 Ge6 2.5858(6) . ?
Ge5 K2 3.5224(9) 3_656 ?
Ge6 Ge3 2.5740(6) 4_565 ?
Ge6 Ge5 2.5858(6) 4_565 ?
Ge6 K2 3.3998(8) 4_565 ?
N1 C1 1.464(5) . ?
N1 C1 1.464(5) 4_565 ?
N2 C6 1.464(7) 4_565 ?
N2 C6 1.464(6) . ?
O1 C3 1.417(6) . ?
O1 C2 1.451(5) . ?
O2 C5 1.423(6) . ?
O2 C4 1.427(6) . ?
C1 C2 1.467(7) . ?
C3 C4 1.500(8) . ?
C5 C6 1.493(8) . ?
N3 C7 1.433(7) . ?
C7 C7 1.526(9) 3_556 ?
N4 C8 1.396(13) . ?
C8 C8 1.34(2) 4_565 ?
N4' C8' 1.36(2) . ?
C8' C8' 1.27(3) 4_565 ?
